data_7130791
loop_
_publ_author_name
'Huffman, Zachary K.'
'Sperling, Joseph M.'
'Windorff, Cory J.'
'Long, Brian N.'
'Cordova, Lucas'
'Ramanantoanina, Harry'
'Celis-Barros, Cristian'
'Albrecht-Sch\"onzart, Thomas E.'

_publ_section_title
;
 Synthesis and characterization of a bimetallic americium(iii)
 pyrithionate coordination complex
;
_journal_name_full 'Chemical Communications'
_journal_paper_doi 10.1039/D2CC03352F
_journal_year 2022
_chemical_formula_moiety 'C15 H14 Eu N3 O4 S3'
_chemical_formula_sum 'C15 H14 Eu N3 O4 S3'
_chemical_formula_weight 548.43
_chemical_name_systematic '[Eu(mpo)2(mu-O-mpo)(H2O)]2'
_space_group_crystal_system monoclinic
_space_group_IT_number 14
_space_group_name_Hall '-P 2ybc'
_space_group_name_H-M_alt 'P 1 21/c 1'
_atom_sites_solution_hydrogens mixed
_atom_sites_solution_primary dual
_audit_creation_date 2021-10-06
_audit_creation_method
;
Olex2 1.3
(compiled 2020.11.12 svn.r5f609507 for OlexSys, GUI svn.r6403)
;
_audit_update_record
;
2022-06-14 deposited with the CCDC.	2022-09-15 downloaded from the CCDC.
;
_cell_angle_alpha 90
_cell_angle_beta 94.902(4)
_cell_angle_gamma 90
_cell_formula_units_Z 4
_cell_length_a 10.0543(13)
_cell_length_b 9.9635(13)
_cell_length_c 19.422(3)
_cell_measurement_reflns_used 9438
_cell_measurement_temperature 273.15
_cell_measurement_theta_max 28.29
_cell_measurement_theta_min 2.88
_cell_volume 1938.5(5)
_computing_cell_refinement 'SAINT V8.38A (Bruker, 2018)'
_computing_data_reduction 'SAINT V8.38A (Bruker, 2018)'
_computing_molecular_graphics 'Olex2 1.3 (Dolomanov et al., 2009)'
_computing_publication_material 'Olex2 1.3 (Dolomanov et al., 2009)'
_computing_structure_refinement 'SHELXL 2018/3 (Sheldrick, 2015)'
_computing_structure_solution 'SHELXT 2018/2 (Sheldrick, 2018)'
_diffrn_ambient_temperature 273.15
_diffrn_measured_fraction_theta_full 0.999
_diffrn_measured_fraction_theta_max 0.998
_diffrn_measurement_device_type 'Bruker APEX-II CCD'
_diffrn_measurement_method '\f and \w scans'
_diffrn_radiation_type MoK\a
_diffrn_radiation_wavelength 0.71073
_diffrn_reflns_av_R_equivalents 0.0500
_diffrn_reflns_av_unetI/netI 0.0185
_diffrn_reflns_Laue_measured_fraction_full 0.999
_diffrn_reflns_Laue_measured_fraction_max 0.998
_diffrn_reflns_limit_h_max 13
_diffrn_reflns_limit_h_min -13
_diffrn_reflns_limit_k_max 13
_diffrn_reflns_limit_k_min -13
_diffrn_reflns_limit_l_max 25
_diffrn_reflns_limit_l_min -25
_diffrn_reflns_number 83814
_diffrn_reflns_point_group_measured_fraction_full 0.999
_diffrn_reflns_point_group_measured_fraction_max 0.998
_diffrn_reflns_theta_full 25.242
_diffrn_reflns_theta_max 28.332
_diffrn_reflns_theta_min 2.299
_diffrn_source_current 1.0
_diffrn_source_power 0.05
_diffrn_source_voltage 50.0
_diffrn_standards_number 0
_exptl_absorpt_coefficient_mu 3.583
_exptl_absorpt_correction_T_max 0.7457
_exptl_absorpt_correction_T_min 0.6495
_exptl_absorpt_correction_type multi-scan
_exptl_absorpt_process_details
;
SADABS-2016/2 (Bruker,2016/2) was used for absorption correction.
wR2(int) was 0.1235 before and 0.0654 after correction.
The Ratio of minimum to maximum transmission is 0.8710.
The \l/2 correction factor is Not present.
;
_exptl_crystal_colour 'clear orange'
_exptl_crystal_colour_lustre clear
_exptl_crystal_colour_primary orange
_exptl_crystal_density_diffrn 1.879
_exptl_crystal_description irregular
_exptl_crystal_F_000 1072
_exptl_crystal_size_max 0.359
_exptl_crystal_size_mid 0.158
_exptl_crystal_size_min 0.148
_refine_diff_density_max 0.821
_refine_diff_density_min -0.623
_refine_diff_density_rms 0.090
_refine_ls_extinction_method none
_refine_ls_goodness_of_fit_ref 1.127
_refine_ls_hydrogen_treatment constr
_refine_ls_matrix_type full
_refine_ls_number_parameters 236
_refine_ls_number_reflns 4822
_refine_ls_number_restraints 0
_refine_ls_restrained_S_all 1.127
_refine_ls_R_factor_all 0.0335
_refine_ls_R_factor_gt 0.0253
_refine_ls_shift/su_max 0.004
_refine_ls_shift/su_mean 0.000
_refine_ls_structure_factor_coef Fsqd
_refine_ls_weighting_details 'w=1/[\s^2^(Fo^2^)+(0.0059P)^2^+4.2713P] where P=(Fo^2^+2Fc^2^)/3'
_refine_ls_weighting_scheme calc
_refine_ls_wR_factor_gt 0.0477
_refine_ls_wR_factor_ref 0.0511
_reflns_Friedel_coverage 0.000
_reflns_number_gt 4218
_reflns_number_total 4822
_reflns_threshold_expression 'I > 2\s(I)'
_cod_data_source_file d2cc03352f2.cif
_cod_data_source_block b_CCDC1
_cod_original_cell_volume 1938.5(4)
_cod_database_code 7130791
_shelx_shelxl_version_number 2018/3
_shelx_space_group_comment
;
The symmetry employed for this shelxl refinement is uniquely defined
by the following loop, which should always be used as a source of
symmetry information in preference to the above space-group names.
They are only intended as comments.
;
_shelx_estimated_absorpt_t_max 0.619
_shelx_estimated_absorpt_t_min 0.359
_olex2_refinement_description
;
1. Fixed Uiso
 At 1.2 times of:
  All C(H) groups
 At 1.5 times of:
  All O(H,H) groups
2.a Rotating group:
 O4(H4A,H4B)
2.b Aromatic/amide H refined with riding coordinates:
 C15(H15), C14(H14), C5(H5), C12(H12), C2(H2), C13(H13), C10(H10), C4(H4),
 C3(H3), C9(H9), C7(H7), C8(H8)
;
_olex2_submission_special_instructions 'No special instructions were received'

loop_
_space_group_symop_operation_xyz
'x, y, z'
'-x, y+1/2, -z+1/2'
'-x, -y, -z'
'x, -y-1/2, z-1/2'

loop_
_atom_site_label
_atom_site_type_symbol
_atom_site_fract_x
_atom_site_fract_y
_atom_site_fract_z
_atom_site_U_iso_or_equiv
_atom_site_adp_type
_atom_site_occupancy
_atom_site_site_symmetry_order
_atom_site_calc_flag
_atom_site_refinement_flags_posn
_atom_site_refinement_flags_adp
_atom_site_refinement_flags_occupancy
_atom_site_disorder_assembly
_atom_site_disorder_group
Eu01 Eu 0.34497(2) 0.58588(2) 0.55142(2) 0.02544(4) Uani 1 1 d . . . . .
S1 S 0.07733(8) 0.59562(9) 0.59786(4) 0.03831(19) Uani 1 1 d . . . . .
S3 S 0.58641(9) 0.61012(10) 0.64761(4) 0.0421(2) Uani 1 1 d . . . . .
S2 S 0.37537(11) 0.86527(10) 0.57733(6) 0.0567(3) Uani 1 1 d . . . . .
O3 O 0.51196(19) 0.4065(2) 0.54531(9) 0.0271(4) Uani 1 1 d . . . . .
O2 O 0.2181(2) 0.7129(2) 0.47202(12) 0.0398(5) Uani 1 1 d . . . . .
O4 O 0.2303(2) 0.4239(2) 0.47612(12) 0.0414(5) Uani 1 1 d . . . . .
H4A H 0.273835 0.411479 0.441025 0.062 Uiso 1 1 d R U . . .
H4B H 0.156206 0.456773 0.459699 0.062 Uiso 1 1 d R U . . .
N3 N 0.5559(2) 0.3539(3) 0.60770(12) 0.0288(5) Uani 1 1 d . . . . .
O1 O 0.3119(2) 0.4535(3) 0.64582(14) 0.0609(9) Uani 1 1 d . . . . .
N1 N 0.2059(2) 0.4133(3) 0.67615(14) 0.0391(6) Uani 1 1 d . . . . .
N2 N 0.1929(3) 0.8438(3) 0.47008(17) 0.0468(8) Uani 1 1 d . . . . .
C15 C 0.5534(3) 0.2196(4) 0.6137(2) 0.0435(8) Uani 1 1 d . . . . .
H15 H 0.524450 0.166840 0.575875 0.052 Uiso 1 1 calc R U . . .
C14 C 0.5937(4) 0.1603(5) 0.6759(2) 0.0598(12) Uani 1 1 d . . . . .
H14 H 0.591936 0.067480 0.680700 0.072 Uiso 1 1 calc R U . . .
C1 C 0.0859(3) 0.4713(3) 0.65832(16) 0.0316(6) Uani 1 1 d . . . . .
C5 C 0.2237(4) 0.3166(5) 0.7250(2) 0.0566(11) Uani 1 1 d . . . . .
H5 H 0.308370 0.280659 0.735617 0.068 Uiso 1 1 calc R U . . .
C11 C 0.5945(3) 0.4392(4) 0.66041(15) 0.0357(7) Uani 1 1 d . . . . .
C12 C 0.6362(3) 0.3769(5) 0.72347(18) 0.0524(11) Uani 1 1 d . . . . .
H12 H 0.664416 0.430054 0.761295 0.063 Uiso 1 1 calc R U . . .
C2 C -0.0218(3) 0.4222(4) 0.6925(2) 0.0478(9) Uani 1 1 d . . . . .
H2 H -0.106675 0.456945 0.681006 0.057 Uiso 1 1 calc R U . . .
C13 C 0.6367(4) 0.2404(5) 0.7309(2) 0.0636(13) Uani 1 1 d . . . . .
H13 H 0.666033 0.201898 0.773106 0.076 Uiso 1 1 calc R U . . .
C6 C 0.2597(4) 0.9281(4) 0.5158(3) 0.0579(11) Uani 1 1 d . . . . .
C10 C 0.0997(5) 0.8858(5) 0.4202(3) 0.0745(14) Uani 1 1 d . . . . .
H10 H 0.056781 0.823963 0.390109 0.089 Uiso 1 1 calc R U . . .
C4 C 0.1203(4) 0.2716(5) 0.7587(2) 0.0619(12) Uani 1 1 d . . . . .
H4 H 0.133534 0.205716 0.792486 0.074 Uiso 1 1 calc R U . . .
C3 C -0.0053(4) 0.3246(4) 0.7421(2) 0.0570(11) Uani 1 1 d . . . . .
H3 H -0.077830 0.294475 0.764500 0.068 Uiso 1 1 calc R U . . .
C9 C 0.0692(6) 1.0180(6) 0.4142(4) 0.121(3) Uani 1 1 d . . . . .
H9 H 0.005058 1.047480 0.380195 0.145 Uiso 1 1 calc R U . . .
C7 C 0.2275(5) 1.0642(5) 0.5083(4) 0.108(2) Uani 1 1 d . . . . .
H7 H 0.270816 1.126684 0.537940 0.129 Uiso 1 1 calc R U . . .
C8 C 0.1332(6) 1.1066(6) 0.4582(5) 0.140(4) Uani 1 1 d . . . . .
H8 H 0.112841 1.197513 0.454349 0.168 Uiso 1 1 calc R U . . .

loop_
_atom_site_aniso_label
_atom_site_aniso_U_11
_atom_site_aniso_U_22
_atom_site_aniso_U_33
_atom_site_aniso_U_23
_atom_site_aniso_U_13
_atom_site_aniso_U_12
Eu01 0.02354(7) 0.02877(8) 0.02412(7) 0.00116(6) 0.00269(5) 0.00434(6)
S1 0.0266(4) 0.0429(5) 0.0463(5) 0.0132(4) 0.0084(3) 0.0106(3)
S3 0.0367(4) 0.0536(5) 0.0350(4) -0.0123(4) -0.0032(3) -0.0008(4)
S2 0.0566(6) 0.0364(5) 0.0754(7) -0.0129(5) -0.0049(5) -0.0018(4)
O3 0.0279(10) 0.0325(11) 0.0208(9) 0.0047(8) 0.0009(7) 0.0064(9)
O2 0.0435(13) 0.0361(13) 0.0393(13) 0.0068(10) 0.0000(10) 0.0139(10)
O4 0.0281(11) 0.0429(13) 0.0525(14) -0.0107(11) 0.0005(10) 0.0012(10)
N3 0.0212(12) 0.0397(14) 0.0258(12) 0.0106(11) 0.0029(9) 0.0053(10)
O1 0.0229(11) 0.097(2) 0.0647(17) 0.0492(16) 0.0166(11) 0.0174(13)
N1 0.0243(12) 0.0547(17) 0.0387(14) 0.0156(14) 0.0055(11) 0.0043(13)
N2 0.0398(16) 0.0383(17) 0.063(2) 0.0181(15) 0.0072(14) 0.0117(13)
C15 0.0344(17) 0.044(2) 0.053(2) 0.0176(16) 0.0071(15) 0.0065(15)
C14 0.050(2) 0.060(3) 0.070(3) 0.041(2) 0.012(2) 0.010(2)
C1 0.0242(14) 0.0388(17) 0.0322(15) 0.0018(13) 0.0047(12) 0.0043(13)
C5 0.0331(18) 0.075(3) 0.062(2) 0.039(2) 0.0057(17) 0.0131(18)
C11 0.0188(13) 0.062(2) 0.0266(15) 0.0063(14) 0.0041(11) 0.0054(14)
C12 0.0282(17) 0.101(4) 0.0280(16) 0.0125(19) 0.0007(13) 0.0060(19)
C2 0.0263(16) 0.057(2) 0.061(2) 0.0151(19) 0.0117(15) 0.0032(16)
C13 0.040(2) 0.103(4) 0.048(2) 0.044(3) 0.0046(17) 0.012(2)
C6 0.041(2) 0.0305(19) 0.103(3) 0.009(2) 0.012(2) 0.0075(16)
C10 0.063(3) 0.068(3) 0.089(4) 0.034(3) -0.011(3) 0.018(2)
C4 0.044(2) 0.078(3) 0.064(3) 0.040(2) 0.0095(19) 0.001(2)
C3 0.0337(18) 0.069(3) 0.070(3) 0.028(2) 0.0126(18) -0.0055(18)
C9 0.082(4) 0.074(4) 0.199(8) 0.073(5) -0.027(5) 0.009(3)
C7 0.065(3) 0.031(2) 0.224(8) 0.015(3) -0.010(4) 0.003(2)
C8 0.082(4) 0.045(3) 0.288(11) 0.065(5) -0.018(6) 0.016(3)

loop_
_atom_type_symbol
_atom_type_description
_atom_type_scat_dispersion_real
_atom_type_scat_dispersion_imag
_atom_type_scat_source
C C 0.0033 0.0016 'International Tables Vol C Tables 4.2.6.8 and 6.1.1.4'
H H 0.0000 0.0000 'International Tables Vol C Tables 4.2.6.8 and 6.1.1.4'
Eu Eu -0.1578 3.6682 'International Tables Vol C Tables 4.2.6.8 and 6.1.1.4'
N N 0.0061 0.0033 'International Tables Vol C Tables 4.2.6.8 and 6.1.1.4'
O O 0.0106 0.0060 'International Tables Vol C Tables 4.2.6.8 and 6.1.1.4'
S S 0.1246 0.1234 'International Tables Vol C Tables 4.2.6.8 and 6.1.1.4'

loop_
_geom_angle_atom_site_label_1
_geom_angle_atom_site_label_2
_geom_angle_atom_site_label_3
_geom_angle
_geom_angle_site_symmetry_1
_geom_angle_site_symmetry_3
_geom_angle_publ_flag
Eu01 Eu01 H4A 62.4 3_666 . ?
Eu01 Eu01 H4B 90.0 3_666 . ?
S1 Eu01 Eu01 154.49(2) . 3_666 ?
S1 Eu01 S3 122.31(3) . . ?
S1 Eu01 H4A 94.3 . . ?
S1 Eu01 H4B 67.6 . . ?
S3 Eu01 Eu01 74.36(2) . 3_666 ?
S3 Eu01 H4A 132.7 . . ?
S3 Eu01 H4B 156.6 . . ?
S2 Eu01 Eu01 114.19(3) . 3_666 ?
S2 Eu01 S1 90.04(3) . . ?
S2 Eu01 S3 74.74(3) . . ?
S2 Eu01 H4A 139.4 . . ?
S2 Eu01 H4B 128.3 . . ?
O3 Eu01 Eu01 31.34(4) . 3_666 ?
O3 Eu01 Eu01 31.32(4) 3_666 3_666 ?
O3 Eu01 S1 133.72(5) . . ?
O3 Eu01 S1 148.28(5) 3_666 . ?
O3 Eu01 S3 63.99(5) . . ?
O3 Eu01 S3 88.73(5) 3_666 . ?
O3 Eu01 S2 131.04(5) . . ?
O3 Eu01 S2 92.50(6) 3_666 . ?
O3 Eu01 O3 62.66(8) . 3_666 ?
O3 Eu01 H4A 69.1 . . ?
O3 Eu01 H4A 64.1 3_666 . ?
O3 Eu01 H4B 86.4 3_666 . ?
O3 Eu01 H4B 93.6 . . ?
O2 Eu01 Eu01 107.29(6) . 3_666 ?
O2 Eu01 S1 73.41(6) . . ?
O2 Eu01 S3 139.62(7) . . ?
O2 Eu01 S2 67.91(7) . . ?
O2 Eu01 O3 78.34(7) . 3_666 ?
O2 Eu01 O3 135.23(7) . . ?
O2 Eu01 O4 75.61(8) . . ?
O2 Eu01 H4A 74.8 . . ?
O2 Eu01 H4B 61.2 . . ?
O2 Eu01 O1 137.71(8) . . ?
O4 Eu01 Eu01 76.97(6) . 3_666 ?
O4 Eu01 S1 78.64(6) . . ?
O4 Eu01 S3 140.13(6) . . ?
O4 Eu01 S2 143.51(6) . . ?
O4 Eu01 O3 77.12(7) . . ?
O4 Eu01 O3 80.67(7) . 3_666 ?
O4 Eu01 H4A 16.6 . . ?
O4 Eu01 H4B 16.7 . . ?
H4A Eu01 H4B 27.7 . . ?
O1 Eu01 Eu01 107.94(7) . 3_666 ?
O1 Eu01 S1 64.70(6) . . ?
O1 Eu01 S3 73.12(7) . . ?
O1 Eu01 S2 116.13(9) . . ?
O1 Eu01 O3 139.26(8) . 3_666 ?
O1 Eu01 O3 76.61(8) . . ?
O1 Eu01 O4 90.31(11) . . ?
O1 Eu01 H4A 102.0 . . ?
O1 Eu01 H4B 96.1 . . ?
C1 S1 Eu01 101.28(10) . . ?
C11 S3 Eu01 92.10(11) . . ?
C6 S2 Eu01 100.26(15) . . ?
Eu01 O3 Eu01 117.34(8) . 3_666 ?
N3 O3 Eu01 121.71(15) . 3_666 ?
N3 O3 Eu01 114.08(15) . . ?
N2 O2 Eu01 130.8(2) . . ?
Eu01 O4 H4A 109.4 . . ?
Eu01 O4 H4B 109.2 . . ?
H4A O4 H4B 104.5 . . ?
O3 N3 C11 118.7(3) . . ?
C15 N3 O3 117.0(3) . . ?
C15 N3 C11 124.3(3) . . ?
N1 O1 Eu01 134.75(19) . . ?
O1 N1 C1 119.4(3) . . ?
O1 N1 C5 117.7(3) . . ?
C5 N1 C1 122.9(3) . . ?
O2 N2 C6 120.4(3) . . ?
O2 N2 C10 116.3(4) . . ?
C10 N2 C6 123.3(4) . . ?
N3 C15 H15 120.1 . . ?
N3 C15 C14 119.9(4) . . ?
C14 C15 H15 120.1 . . ?
C15 C14 H14 120.5 . . ?
C13 C14 C15 118.9(4) . . ?
C13 C14 H14 120.5 . . ?
N1 C1 S1 118.5(2) . . ?
N1 C1 C2 115.9(3) . . ?
C2 C1 S1 125.6(3) . . ?
N1 C5 H5 119.5 . . ?
C4 C5 N1 121.0(3) . . ?
C4 C5 H5 119.5 . . ?
N3 C11 S3 120.2(2) . . ?
N3 C11 C12 115.1(3) . . ?
C12 C11 S3 124.7(3) . . ?
C11 C12 H12 119.0 . . ?
C13 C12 C11 122.0(4) . . ?
C13 C12 H12 119.0 . . ?
C1 C2 H2 119.1 . . ?
C3 C2 C1 121.8(3) . . ?
C3 C2 H2 119.1 . . ?
C14 C13 H13 120.1 . . ?
C12 C13 C14 119.9(4) . . ?
C12 C13 H13 120.1 . . ?
N2 C6 S2 119.9(3) . . ?
N2 C6 C7 115.8(4) . . ?
C7 C6 S2 124.3(4) . . ?
N2 C10 H10 120.0 . . ?
N2 C10 C9 120.0(6) . . ?
C9 C10 H10 120.0 . . ?
C5 C4 H4 120.4 . . ?
C5 C4 C3 119.1(4) . . ?
C3 C4 H4 120.4 . . ?
C2 C3 C4 119.2(4) . . ?
C2 C3 H3 120.4 . . ?
C4 C3 H3 120.4 . . ?
C10 C9 H9 120.4 . . ?
C8 C9 C10 119.2(6) . . ?
C8 C9 H9 120.4 . . ?
C6 C7 H7 119.5 . . ?
C8 C7 C6 120.9(6) . . ?
C8 C7 H7 119.5 . . ?
C9 C8 C7 120.8(5) . . ?
C9 C8 H8 119.6 . . ?
C7 C8 H8 119.6 . . ?

loop_
_geom_bond_atom_site_label_1
_geom_bond_atom_site_label_2
_geom_bond_distance
_geom_bond_site_symmetry_2
_geom_bond_publ_flag
Eu01 Eu01 4.2072(5) 3_666 ?
Eu01 S1 2.9118(8) . ?
Eu01 S3 2.9438(9) . ?
Eu01 S2 2.8407(11) . ?
Eu01 O3 2.4631(19) 3_666 ?
Eu01 O3 2.4623(19) . ?
Eu01 O2 2.296(2) . ?
Eu01 O4 2.405(2) . ?
Eu01 H4A 2.8047 . ?
Eu01 H4B 2.8022 . ?
Eu01 O1 2.306(2) . ?
S1 C1 1.704(3) . ?
S3 C11 1.722(4) . ?
S2 C6 1.714(5) . ?
O3 N3 1.359(3) . ?
O2 N2 1.328(4) . ?
O4 H4A 0.8500 . ?
O4 H4B 0.8503 . ?
N3 C15 1.344(4) . ?
N3 C11 1.361(4) . ?
O1 N1 1.322(3) . ?
N1 C1 1.356(4) . ?
N1 C5 1.354(4) . ?
N2 C6 1.357(5) . ?
N2 C10 1.355(5) . ?
C15 H15 0.9300 . ?
C15 C14 1.374(5) . ?
C14 H14 0.9300 . ?
C14 C13 1.373(7) . ?
C1 C2 1.405(4) . ?
C5 H5 0.9300 . ?
C5 C4 1.351(5) . ?
C11 C12 1.405(4) . ?
C12 H12 0.9300 . ?
C12 C13 1.368(6) . ?
C2 H2 0.9300 . ?
C2 C3 1.370(5) . ?
C13 H13 0.9300 . ?
C6 C7 1.399(6) . ?
C10 H10 0.9300 . ?
C10 C9 1.355(7) . ?
C4 H4 0.9300 . ?
C4 C3 1.382(5) . ?
C3 H3 0.9300 . ?
C9 H9 0.9300 . ?
C9 C8 1.354(10) . ?
C7 H7 0.9300 . ?
C7 C8 1.366(9) . ?
C8 H8 0.9300 . ?

loop_
_geom_torsion_atom_site_label_1
_geom_torsion_atom_site_label_2
_geom_torsion_atom_site_label_3
_geom_torsion_atom_site_label_4
_geom_torsion
_geom_torsion_site_symmetry_1
_geom_torsion_site_symmetry_2
_geom_torsion_site_symmetry_3
_geom_torsion_site_symmetry_4
_geom_torsion_publ_flag
Eu01 S1 C1 N1 7.6(3) . . . . ?
Eu01 S1 C1 C2 -172.7(3) . . . . ?
Eu01 S3 C11 N3 34.4(2) . . . . ?
Eu01 S3 C11 C12 -144.1(3) . . . . ?
Eu01 S2 C6 N2 -4.1(4) . . . . ?
Eu01 S2 C6 C7 176.0(5) . . . . ?
Eu01 O3 N3 C15 129.3(2) . . . . ?
Eu01 O3 N3 C15 -80.5(3) 3_666 . . . ?
Eu01 O3 N3 C11 -48.2(3) . . . . ?
Eu01 O3 N3 C11 102.0(2) 3_666 . . . ?
Eu01 O2 N2 C6 8.8(5) . . . . ?
Eu01 O2 N2 C10 -172.0(3) . . . . ?
Eu01 O1 N1 C1 -11.7(5) . . . . ?
Eu01 O1 N1 C5 169.4(3) . . . . ?
S1 C1 C2 C3 -177.9(3) . . . . ?
S3 C11 C12 C13 178.0(3) . . . . ?
S2 C6 C7 C8 -179.5(6) . . . . ?
O3 N3 C15 C14 -178.6(3) . . . . ?
O3 N3 C11 S3 0.3(3) . . . . ?
O3 N3 C11 C12 178.9(2) . . . . ?
O2 N2 C6 S2 -1.1(5) . . . . ?
O2 N2 C6 C7 178.8(4) . . . . ?
O2 N2 C10 C9 -179.3(5) . . . . ?
N3 C15 C14 C13 -0.3(6) . . . . ?
N3 C11 C12 C13 -0.5(5) . . . . ?
O1 N1 C1 S1 -0.7(4) . . . . ?
O1 N1 C1 C2 179.5(3) . . . . ?
O1 N1 C5 C4 179.3(4) . . . . ?
N1 C1 C2 C3 1.9(6) . . . . ?
N1 C5 C4 C3 0.6(8) . . . . ?
N2 C6 C7 C8 0.6(9) . . . . ?
N2 C10 C9 C8 0.3(11) . . . . ?
C15 N3 C11 S3 -177.0(2) . . . . ?
C15 N3 C11 C12 1.5(4) . . . . ?
C15 C14 C13 C12 1.3(6) . . . . ?
C1 N1 C5 C4 0.6(7) . . . . ?
C1 C2 C3 C4 -0.8(7) . . . . ?
C5 N1 C1 S1 178.0(3) . . . . ?
C5 N1 C1 C2 -1.8(5) . . . . ?
C5 C4 C3 C2 -0.5(8) . . . . ?
C11 N3 C15 C14 -1.2(5) . . . . ?
C11 C12 C13 C14 -0.9(6) . . . . ?
C6 N2 C10 C9 -0.1(8) . . . . ?
C6 C7 C8 C9 -0.4(12) . . . . ?
C10 N2 C6 S2 179.7(4) . . . . ?
C10 N2 C6 C7 -0.4(7) . . . . ?
C10 C9 C8 C7 -0.1(13) . . . . ?
